data_4029256
loop_
_publ_author_name
'Koshima, Hideko'
'Fukano, Michitaro'
'Ojima, Naoko'
'Johmoto, Kohei'
'Uekusa, Hidehiro'
'Shiro, Motoo'

_publ_section_title
;
 Absolute asymmetric photocyclization of triisopropylbenzophenone
 derivatives in crystals and their morphological changes.
;
_journal_issue 7
_journal_name_full 'The Journal of organic chemistry'
_journal_page_first 3088
_journal_page_last 3093
_journal_paper_doi 10.1021/jo5000913
_journal_volume 79
_journal_year 2014
_chemical_absolute_configuration ad
_chemical_formula_moiety 'C30 H35 N O2 '
_chemical_formula_sum 'C30 H35 N O2'
_chemical_formula_weight 441.61
_space_group_IT_number 19
_symmetry_cell_setting orthorhombic
_symmetry_Int_Tables_number 19
_symmetry_space_group_name_Hall 'P 2ac 2ab'
_symmetry_space_group_name_H-M 'P 21 21 21'
_cell_angle_alpha 90.0000
_cell_angle_beta 90.0000
_cell_angle_gamma 90.0000
_cell_formula_units_Z 4
_cell_length_a 9.30070(17)
_cell_length_b 10.82862(17)
_cell_length_c 24.9809(7)
_cell_measurement_reflns_used 50577
_cell_measurement_temperature 93.1
_cell_measurement_theta_max 68.3
_cell_measurement_theta_min 4.5
_cell_volume 2515.92(9)
_computing_cell_refinement 'PROCESS-AUTO (Rigaku, 1998)'
_computing_data_collection 'PROCESS-AUTO (Rigaku, 1998)'
_computing_data_reduction 'CrystalStructure (Rigaku & RAC 2007)'
_computing_molecular_graphics 'ORTEP (Johnson, 1976)'
_computing_publication_material 'CrystalStructure (Rigaku & RAC 2007)'
_computing_structure_refinement 'SHELXL97 (Sheldrick, 1997)'
_computing_structure_solution 'SHELXS97 (Sheldrick, 1997)'
_diffrn_detector_area_resol_mean 10.00
_diffrn_measured_fraction_theta_full 0.993
_diffrn_measured_fraction_theta_max 0.993
_diffrn_measurement_device_type 'Rigaku RAXIS-RAPID'
_diffrn_measurement_method \w
_diffrn_radiation_type 'Cu K\a'
_diffrn_radiation_wavelength 1.54187
_diffrn_reflns_av_R_equivalents 0.019
_diffrn_reflns_limit_h_max 11
_diffrn_reflns_limit_h_min -11
_diffrn_reflns_limit_k_max 12
_diffrn_reflns_limit_k_min -13
_diffrn_reflns_limit_l_max 30
_diffrn_reflns_limit_l_min -30
_diffrn_reflns_number 53465
_diffrn_reflns_theta_full 68.23
_diffrn_reflns_theta_max 68.23
_exptl_absorpt_coefficient_mu 0.557
_exptl_absorpt_correction_T_max 0.973
_exptl_absorpt_correction_T_min 0.825
_exptl_absorpt_correction_type multi-scan
_exptl_absorpt_process_details
;
    Higashi, T. (1995). Program for Absorption Correction.
    Rigaku Corporation, Tokyo, Japan.
;
_exptl_crystal_colour colorless
_exptl_crystal_density_diffrn 1.166
_exptl_crystal_density_method 'not measured'
_exptl_crystal_description block
_exptl_crystal_F_000 952.00
_exptl_crystal_size_max 0.18
_exptl_crystal_size_mid 0.15
_exptl_crystal_size_min 0.05
_refine_diff_density_max 0.55
_refine_diff_density_min -0.47
_refine_ls_abs_structure_details 'Flack, H. D. (1983), Acta Cryst. A39, 876-881.  1963 Friedel Pairs'
_refine_ls_abs_structure_Flack 0.01(24)
_refine_ls_extinction_method none
_refine_ls_goodness_of_fit_ref 1.195
_refine_ls_hydrogen_treatment constr
_refine_ls_number_parameters 304
_refine_ls_number_reflns 4574
_refine_ls_R_factor_gt 0.0397
_refine_ls_shift/su_max 0.0010
_refine_ls_structure_factor_coef Fsqd
_refine_ls_weighting_details 'w = 1/[\s^2^(Fo^2^)+(0.0383P)^2^+0.8353P] where P=(Fo^2^+2Fc^2^)/3'
_refine_ls_weighting_scheme calc
_refine_ls_wR_factor_ref 0.0971
_reflns_number_gt 4328
_reflns_number_total 4574
_reflns_threshold_expression F^2^>2.0\s(F^2^)
_cod_data_source_file jo5000913_si_003.cif
_cod_data_source_block '_No.2'
_cod_depositor_comments
;Adding full bibliography for
 ./tmp-cod-update-bibliographies-12971/cifs/4029256.cif.
;
_cod_original_cell_volume 2515.91(9)
_cod_original_formula_sum 'C30 H35 N O2 '
_cod_database_code 4029256

loop_
_symmetry_equiv_pos_site_id
_symmetry_equiv_pos_as_xyz
1 +X,+Y,+Z
2 1/2+X,1/2-Y,-Z
3 -X,1/2+Y,1/2-Z
4 1/2-X,-Y,1/2+Z

loop_
_atom_site_label
_atom_site_type_symbol
_atom_site_fract_x
_atom_site_fract_y
_atom_site_fract_z
_atom_site_U_iso_or_equiv
_atom_site_adp_type
_atom_site_occupancy
_atom_site_symmetry_multiplicity
_atom_site_calc_flag
_atom_site_refinement_flags
_atom_site_disorder_assembly
_atom_site_disorder_group
O1 O 0.73364(14) 0.26518(11) 0.40036(5) 0.0271(3) Uani 1 1 d U . .
O2 O 0.29442(15) 0.69337(11) 0.55869(6) 0.0352(3) Uani 1 1 d U . .
N1 N 0.28425(16) 0.51135(14) 0.60277(6) 0.0264(3) Uani 1 1 d U . .
H1N H 0.3160 0.4349 0.6048 0.032 Uiso 1 1 calc R . .
C1 C 0.77610(19) 0.46601(15) 0.36436(7) 0.0213(3) Uani 1 1 d U . .
C2 C 0.69241(19) 0.51328(15) 0.32240(7) 0.0224(4) Uani 1 1 d U . .
C3 C 0.75395(19) 0.60086(16) 0.28838(7) 0.0242(4) Uani 1 1 d U . .
H3 H 0.6988 0.6327 0.2595 0.029 Uiso 1 1 calc R . .
C4 C 0.89402(19) 0.64263(16) 0.29571(7) 0.0253(4) Uani 1 1 d U . .
C5 C 0.9740(2) 0.59290(16) 0.33727(7) 0.0274(4) Uani 1 1 d U . .
H5 H 1.0702 0.6200 0.3422 0.033 Uiso 1 1 calc R . .
C6 C 0.9181(2) 0.50475(16) 0.37192(7) 0.0259(4) Uani 1 1 d U . .
C7 C 0.54204(18) 0.46290(16) 0.31193(7) 0.0256(4) Uani 1 1 d U . .
H7 H 0.5084 0.4217 0.3455 0.031 Uiso 1 1 calc R . .
C8 C 0.5487(2) 0.36481(18) 0.26819(8) 0.0350(4) Uani 1 1 d U . .
H8A H 0.5807 0.4027 0.2346 0.042 Uiso 1 1 calc R . .
H8B H 0.4530 0.3287 0.2631 0.042 Uiso 1 1 calc R . .
H8C H 0.6166 0.3000 0.2787 0.042 Uiso 1 1 calc R . .
C9 C 0.4324(2) 0.5622(2) 0.29756(10) 0.0406(5) Uani 1 1 d U . .
H9A H 0.4293 0.6244 0.3260 0.049 Uiso 1 1 calc R . .
H9B H 0.3372 0.5244 0.2937 0.049 Uiso 1 1 calc R . .
H9C H 0.4601 0.6015 0.2638 0.049 Uiso 1 1 calc R . .
C10 C 0.9570(2) 0.73795(17) 0.25760(8) 0.0324(4) Uani 1 1 d U . .
H10 H 0.8749 0.7815 0.2400 0.039 Uiso 1 1 calc R . .
C11 C 1.0447(3) 0.6750(2) 0.21367(9) 0.0403(5) Uani 1 1 d U . .
H11A H 1.1238 0.6284 0.2299 0.048 Uiso 1 1 calc R . .
H11B H 1.0840 0.7377 0.1894 0.048 Uiso 1 1 calc R . .
H11C H 0.9827 0.6186 0.1935 0.048 Uiso 1 1 calc R . .
C12 C 1.0477(3) 0.83503(19) 0.28581(9) 0.0453(6) Uani 1 1 d U . .
H12A H 0.9918 0.8723 0.3149 0.054 Uiso 1 1 calc R . .
H12B H 1.0756 0.8991 0.2601 0.054 Uiso 1 1 calc R . .
H12C H 1.1342 0.7962 0.3006 0.054 Uiso 1 1 calc R . .
C13 C 1.0083(2) 0.45549(17) 0.41812(8) 0.0369(5) Uani 1 1 d DU . .
H13 H 0.9630 0.3770 0.4308 0.044 Uiso 0.514(8) 1 calc PR A 1
H13A H 0.936 0.421 0.4486 0.044 Uiso 0.486(8) 1 calc PR A 2
C14 C 1.1575(3) 0.4247(6) 0.39760(19) 0.0493(15) Uiso 0.514(8) 1 d PDU A 1
H14A H 1.1498 0.3687 0.3669 0.059 Uiso 0.514(8) 1 calc PR A 1
H14B H 1.2130 0.3847 0.4261 0.059 Uiso 0.514(8) 1 calc PR A 1
H14C H 1.2062 0.5008 0.3865 0.059 Uiso 0.514(8) 1 calc PR A 1
C15 C 1.0223(7) 0.5406(5) 0.46589(17) 0.0442(13) Uiso 0.514(8) 1 d PDU A 1
H15A H 1.0818 0.5009 0.4933 0.053 Uiso 0.514(8) 1 calc PR A 1
H15B H 0.9268 0.5578 0.4806 0.053 Uiso 0.514(8) 1 calc PR A 1
H15C H 1.0676 0.6181 0.4547 0.053 Uiso 0.514(8) 1 calc PR A 1
C14A C 1.1240(4) 0.3636(4) 0.40331(18) 0.0345(13) Uiso 0.486(8) 1 d PDU A 2
H14D H 1.1752 0.3376 0.4357 0.041 Uiso 0.486(8) 1 calc PR A 2
H14E H 1.1919 0.4022 0.3784 0.041 Uiso 0.486(8) 1 calc PR A 2
H14F H 1.0799 0.2914 0.3862 0.041 Uiso 0.486(8) 1 calc PR A 2
C15A C 1.0578(6) 0.5605(4) 0.4538(2) 0.0415(13) Uiso 0.486(8) 1 d PDU A 2
H15D H 0.9761 0.6145 0.4618 0.050 Uiso 0.486(8) 1 calc PR A 2
H15E H 1.1325 0.6080 0.4353 0.050 Uiso 0.486(8) 1 calc PR A 2
H15F H 1.0967 0.5268 0.4872 0.050 Uiso 0.486(8) 1 calc PR A 2
C16 C 0.70850(18) 0.37648(15) 0.40271(7) 0.0221(3) Uani 1 1 d U . .
C17 C 0.61016(19) 0.42801(15) 0.44407(7) 0.0220(3) Uani 1 1 d U . .
C18 C 0.60386(19) 0.55499(16) 0.45285(7) 0.0242(4) Uani 1 1 d U . .
H18 H 0.6642 0.6089 0.4330 0.029 Uiso 1 1 calc R . .
C19 C 0.5095(2) 0.60267(16) 0.49060(7) 0.0256(4) Uani 1 1 d U . .
H19 H 0.5043 0.6894 0.4960 0.031 Uiso 1 1 calc R . .
C20 C 0.42219(18) 0.52413(16) 0.52060(7) 0.0230(4) Uani 1 1 d U . .
C21 C 0.42944(19) 0.39646(16) 0.51187(7) 0.0238(4) Uani 1 1 d U . .
H21 H 0.3703 0.3423 0.5321 0.029 Uiso 1 1 calc R . .
C22 C 0.52247(19) 0.34909(15) 0.47390(7) 0.0235(4) Uani 1 1 d U . .
H22 H 0.5268 0.2625 0.4681 0.028 Uiso 1 1 calc R . .
C23 C 0.32671(19) 0.58357(16) 0.56179(7) 0.0257(4) Uani 1 1 d U . .
C24 C 0.1863(2) 0.55764(17) 0.64396(7) 0.0277(4) Uani 1 1 d U . .
H24A H 0.2038 0.6470 0.6493 0.033 Uiso 1 1 calc R . .
H24B H 0.2069 0.5151 0.6782 0.033 Uiso 1 1 calc R . .
C25 C 0.0310(2) 0.53796(16) 0.62946(7) 0.0264(4) Uani 1 1 d U . .
C26 C -0.0487(2) 0.63033(19) 0.60555(8) 0.0361(5) Uani 1 1 d U . .
H26 H -0.0063 0.7086 0.5989 0.043 Uiso 1 1 calc R . .
C27 C -0.1917(3) 0.6089(3) 0.59113(10) 0.0547(6) Uani 1 1 d U . .
H27 H -0.2459 0.6724 0.5744 0.066 Uiso 1 1 calc R . .
C28 C -0.2537(3) 0.4966(3) 0.60112(10) 0.0571(7) Uani 1 1 d U . .
H28 H -0.3514 0.4825 0.5918 0.069 Uiso 1 1 calc R . .
C29 C -0.1746(3) 0.4041(2) 0.62474(10) 0.0505(6) Uani 1 1 d U . .
H29 H -0.2174 0.3260 0.6314 0.061 Uiso 1 1 calc R . .
C30 C -0.0336(2) 0.42468(18) 0.63870(8) 0.0356(4) Uani 1 1 d U . .
H30 H 0.0203 0.3602 0.6549 0.043 Uiso 1 1 calc R . .

loop_
_atom_site_aniso_label
_atom_site_aniso_U_11
_atom_site_aniso_U_22
_atom_site_aniso_U_33
_atom_site_aniso_U_23
_atom_site_aniso_U_13
_atom_site_aniso_U_12
O1 0.0342(7) 0.0167(6) 0.0303(6) 0.0002(5) 0.0017(5) 0.0033(5)
O2 0.0422(8) 0.0196(6) 0.0439(8) 0.0014(6) 0.0120(7) 0.0049(6)
N1 0.0276(8) 0.0230(7) 0.0286(8) 0.0012(6) 0.0032(6) 0.0042(6)
C1 0.0269(8) 0.0152(7) 0.0218(8) -0.0021(6) 0.0016(7) 0.0023(7)
C2 0.0251(8) 0.0177(8) 0.0245(8) -0.0029(7) 0.0013(7) 0.0020(7)
C3 0.0266(9) 0.0219(8) 0.0242(8) 0.0005(7) 0.0018(7) 0.0045(7)
C4 0.0240(9) 0.0202(8) 0.0316(9) -0.0007(7) 0.0067(7) 0.0027(7)
C5 0.0208(8) 0.0223(8) 0.0392(10) -0.0001(7) 0.0022(8) -0.0009(7)
C6 0.0258(8) 0.0184(8) 0.0335(9) -0.0025(7) -0.0012(7) -0.0010(7)
C7 0.0243(8) 0.0246(8) 0.0280(9) 0.0042(7) -0.0011(7) -0.0016(7)
C8 0.0349(11) 0.0310(10) 0.0392(11) -0.0004(8) -0.0056(9) -0.0054(9)
C9 0.0261(10) 0.0358(11) 0.0599(13) 0.0014(10) -0.0056(9) -0.0009(8)
C10 0.0321(10) 0.0239(9) 0.0412(10) 0.0081(8) 0.0080(9) 0.0016(8)
C11 0.0483(13) 0.0326(10) 0.0400(11) 0.0053(9) 0.0126(10) -0.0052(10)
C12 0.0538(14) 0.0275(10) 0.0544(13) -0.0013(9) 0.0209(11) -0.0106(10)
C13 0.0355(10) 0.0325(10) 0.0428(11) 0.0083(9) -0.0143(9) -0.0085(9)
C16 0.0240(8) 0.0193(8) 0.0229(8) -0.0004(7) -0.0053(7) 0.0002(7)
C17 0.0226(8) 0.0208(8) 0.0225(8) -0.0001(7) -0.0027(7) 0.0002(7)
C18 0.0258(9) 0.0202(8) 0.0265(9) 0.0005(7) 0.0012(7) -0.0017(7)
C19 0.0307(10) 0.0171(8) 0.0289(9) -0.0010(7) 0.0010(7) 0.0009(7)
C20 0.0218(8) 0.0218(8) 0.0255(8) 0.0010(7) -0.0024(7) -0.0006(7)
C21 0.0243(9) 0.0218(8) 0.0254(8) 0.0029(7) 0.0020(7) -0.0027(7)
C22 0.0271(9) 0.0173(8) 0.0263(9) 0.0006(7) -0.0018(7) -0.0009(7)
C23 0.0249(8) 0.0227(9) 0.0293(9) -0.0030(7) 0.0002(7) -0.0005(7)
C24 0.0314(9) 0.0261(9) 0.0256(8) -0.0042(7) 0.0026(7) 0.0004(8)
C25 0.0303(9) 0.0277(9) 0.0213(8) -0.0032(7) 0.0038(7) 0.0002(8)
C26 0.0367(11) 0.0356(10) 0.0359(10) 0.0061(8) -0.0004(9) 0.0038(9)
C27 0.0435(13) 0.0728(17) 0.0478(13) 0.0087(13) -0.0095(11) 0.0164(12)
C28 0.0321(11) 0.0858(19) 0.0534(14) -0.0086(14) -0.0060(10) -0.0079(12)
C29 0.0428(13) 0.0523(14) 0.0566(14) -0.0127(12) 0.0053(11) -0.0174(11)
C30 0.0405(11) 0.0284(10) 0.0379(10) -0.0048(8) 0.0046(9) -0.0024(9)

loop_
_atom_type_symbol
_atom_type_description
_atom_type_scat_dispersion_real
_atom_type_scat_dispersion_imag
_atom_type_scat_source
C C 0.018 0.009
;
International Tables for Crystallography
(1992, Vol. C, Tables 4.2.6.8 and 6.1.1.4)
;
H H 0.000 0.000
;
International Tables for Crystallography
(1992, Vol. C, Table 6.1.1.4)
;
N N 0.031 0.018
;
International Tables for Crystallography
(1992, Vol. C, Tables 4.2.6.8 and 6.1.1.4)
;
O O 0.049 0.032
;
International Tables for Crystallography
(1992, Vol. C, Tables 4.2.6.8 and 6.1.1.4)
;

loop_
_geom_angle_atom_site_label_1
_geom_angle_atom_site_label_2
_geom_angle_atom_site_label_3
_geom_angle
C23 N1 C24 121.20(15)
C6 C1 C2 121.04(16)
C6 C1 C16 120.21(15)
C2 C1 C16 118.71(16)
C3 C2 C1 118.38(16)
C3 C2 C7 120.99(16)
C1 C2 C7 120.47(15)
C4 C3 C2 121.65(17)
C5 C4 C3 118.34(16)
C5 C4 C10 121.72(16)
C3 C4 C10 119.92(17)
C4 C5 C6 122.21(17)
C5 C6 C1 118.36(17)
C5 C6 C13 120.46(17)
C1 C6 C13 121.14(16)
C2 C7 C9 113.71(14)
C2 C7 C8 109.58(15)
C9 C7 C8 110.46(16)
C12 C10 C4 113.12(17)
C12 C10 C11 110.16(17)
C4 C10 C11 110.63(16)
C6 C13 C14 108.9(2)
C6 C13 C15 115.6(2)
C14 C13 C15 108.7(3)
C6 C13 C14A 115.9(2)
C6 C13 C15A 110.5(2)
C14A C13 C15A 114.9(3)
O1 C16 C17 121.18(15)
O1 C16 C1 121.55(16)
C17 C16 C1 117.28(14)
C18 C17 C22 119.68(16)
C18 C17 C16 120.33(16)
C22 C17 C16 119.98(15)
C19 C18 C17 120.04(16)
C18 C19 C20 120.43(16)
C19 C20 C21 119.36(16)
C19 C20 C23 116.77(15)
C21 C20 C23 123.86(15)
C22 C21 C20 120.20(16)
C21 C22 C17 120.29(16)
O2 C23 N1 122.54(16)
O2 C23 C20 121.02(16)
N1 C23 C20 116.39(15)
N1 C24 C25 112.32(14)
C26 C25 C30 118.72(19)
C26 C25 C24 121.14(18)
C30 C25 C24 120.12(18)
C25 C26 C27 120.2(2)
C28 C27 C26 120.1(2)
C27 C28 C29 120.0(2)
C30 C29 C28 120.1(2)
C29 C30 C25 121.0(2)

loop_
_geom_bond_atom_site_label_1
_geom_bond_atom_site_label_2
_geom_bond_distance
O1 C16 1.229(2)
O2 C23 1.229(2)
N1 C23 1.347(2)
N1 C24 1.463(2)
C1 C6 1.399(3)
C1 C2 1.402(2)
C1 C16 1.501(2)
C2 C3 1.396(2)
C2 C7 1.524(2)
C3 C4 1.391(3)
C4 C5 1.386(3)
C4 C10 1.522(3)
C5 C6 1.389(3)
C6 C13 1.523(3)
C7 C9 1.525(3)
C7 C8 1.525(3)
C10 C12 1.521(3)
C10 C11 1.528(3)
C13 C14 1.517(2)
C13 C15 1.513(2)
C13 C14A 1.512(2)
C13 C15A 1.515(2)
C16 C17 1.488(2)
C17 C18 1.394(2)
C17 C22 1.397(2)
C18 C19 1.388(2)
C19 C20 1.394(2)
C20 C21 1.401(2)
C20 C23 1.504(2)
C21 C22 1.383(2)
C24 C25 1.505(3)
C25 C26 1.381(3)
C25 C30 1.385(3)
C26 C27 1.397(3)
C27 C28 1.369(4)
C28 C29 1.376(4)
C29 C30 1.375(3)
